data_7042188
loop_
_publ_author_name
'Stylianou, M.'
'Hadjiadamou, I.'
'Drouza, C.'
'Hayes, S. C.'
'Lariou, E.'
'Tantis, I.'
'Lianos, P.'
'Tsipis, A. C.'
'Keramidas, A. D.'

_publ_section_title
;
 Synthesis of new photosensitive H2BBQ(2+)[ZnCl4](2-)/[(ZnCl)2(\m-BBH)]
 complexes, through selective oxidation of H2O to H2O2.
;
_journal_issue 11
_journal_name_full 'Dalton transactions (Cambridge, England : 2003)'
_journal_page_first 3688
_journal_page_last 3699
_journal_paper_doi 10.1039/c6dt04643f
_journal_volume 46
_journal_year 2017
_chemical_formula_sum 'C15 H20 Cl2 N3 O3'
_chemical_formula_weight 361.24
_chemical_name_systematic
;
 ?
;
_space_group_crystal_system monoclinic
_space_group_IT_number 14
_space_group_name_Hall '-P 2yn'
_space_group_name_H-M_alt 'P 1 21/n 1'
_symmetry_space_group_name_Hall '-P 2yn'
_symmetry_space_group_name_H-M 'P 1 21/n 1'
_atom_sites_solution_hydrogens mixed
_audit_creation_method SHELXL-2014
_audit_update_record
;
2016-12-08 deposited with the CCDC.
2017-02-21 downloaded from the CCDC.
;
_cell_angle_alpha 90
_cell_angle_beta 99.474(4)
_cell_angle_gamma 90
_cell_formula_units_Z 4
_cell_length_a 9.9033(4)
_cell_length_b 15.5532(6)
_cell_length_c 10.9352(4)
_cell_measurement_reflns_used 3352
_cell_measurement_temperature 100(2)
_cell_measurement_theta_max 73.9660
_cell_measurement_theta_min 4.9790
_cell_volume 1661.35(11)
_computing_cell_refinement
;
'Tue Jul 28 21:37:24 2015'
;
_computing_data_collection
;
'Tue Jul 28 21:37:24 2015'
;
_computing_data_reduction
;
'Tue Jul 28 21:37:24 2015'
;
_computing_structure_refinement 'SHELXL-2014 (Sheldrick, 2014)'
_diffrn_ambient_temperature 100(2)
_diffrn_detector_area_resol_mean 10.4223
_diffrn_measured_fraction_theta_full 0.997
_diffrn_measured_fraction_theta_max 0.969
_diffrn_measurement_device_type 'SuperNova, Dual, Cu at zero, Atlas'
_diffrn_measurement_method '\w scans'
_diffrn_radiation_type CuK\a
_diffrn_radiation_wavelength 1.54184
_diffrn_reflns_av_R_equivalents 0.0170
_diffrn_reflns_av_unetI/netI 0.0205
_diffrn_reflns_Laue_measured_fraction_full 0.997
_diffrn_reflns_Laue_measured_fraction_max 0.969
_diffrn_reflns_limit_h_max 12
_diffrn_reflns_limit_h_min -12
_diffrn_reflns_limit_k_max 19
_diffrn_reflns_limit_k_min -6
_diffrn_reflns_limit_l_max 13
_diffrn_reflns_limit_l_min -12
_diffrn_reflns_number 6173
_diffrn_reflns_point_group_measured_fraction_full 0.997
_diffrn_reflns_point_group_measured_fraction_max 0.969
_diffrn_reflns_theta_full 67.684
_diffrn_reflns_theta_max 74.041
_diffrn_reflns_theta_min 4.990
_diffrn_source 'sealed X-ray tube'
_exptl_absorpt_coefficient_mu 3.677
_exptl_absorpt_correction_T_max 1.00000
_exptl_absorpt_correction_T_min 0.73294
_exptl_absorpt_correction_type multi-scan
_exptl_absorpt_process_details
;
'Tue Jul 28 21:37:24 2015'
;
_exptl_crystal_colour yellow
_exptl_crystal_density_diffrn 1.444
_exptl_crystal_description
;
'Tue Jul 28 21:37:24 2015'
;
_exptl_crystal_F_000 756
_exptl_crystal_size_max 0.450
_exptl_crystal_size_mid 0.156
_exptl_crystal_size_min 0.103
_refine_diff_density_max 0.329
_refine_diff_density_min -0.282
_refine_diff_density_rms 0.053
_refine_ls_extinction_method none
_refine_ls_goodness_of_fit_ref 1.046
_refine_ls_hydrogen_treatment mixed
_refine_ls_matrix_type full
_refine_ls_number_parameters 236
_refine_ls_number_reflns 3271
_refine_ls_number_restraints 0
_refine_ls_restrained_S_all 1.046
_refine_ls_R_factor_all 0.0321
_refine_ls_R_factor_gt 0.0304
_refine_ls_shift/su_max 0.001
_refine_ls_shift/su_mean 0.000
_refine_ls_structure_factor_coef Fsqd
_refine_ls_weighting_details 'w=1/[\s^2^(Fo^2^)+(0.0439P)^2^+0.8324P] where P=(Fo^2^+2Fc^2^)/3'
_refine_ls_weighting_scheme calc
_refine_ls_wR_factor_gt 0.0796
_refine_ls_wR_factor_ref 0.0810
_reflns_Friedel_coverage 0.000
_reflns_number_gt 3085
_reflns_number_total 3271
_reflns_threshold_expression 'I > 2\s(I)'
_cod_data_source_file c6dt04643f2.cif
_cod_data_source_block shelx
_cod_depositor_comments 'Adding full bibliography for 7042187--7042190.cif.'
_cod_database_code 7042188
_shelx_space_group_comment
;
The symmetry employed for this shelxl refinement is uniquely defined
by the following loop, which should always be used as a source of
symmetry information in preference to the above space-group names.
They are only intended as comments.
;
_shelxl_version_number 2014-3

loop_
_space_group_symop_operation_xyz
'x, y, z'
'-x+1/2, y+1/2, -z+1/2'
'-x, -y, -z'
'x-1/2, -y-1/2, z-1/2'

loop_
_atom_site_label
_atom_site_type_symbol
_atom_site_fract_x
_atom_site_fract_y
_atom_site_fract_z
_atom_site_U_iso_or_equiv
_atom_site_adp_type
_atom_site_occupancy
_atom_site_site_symmetry_order
_atom_site_calc_flag
_atom_site_refinement_flags_posn
_atom_site_refinement_flags_adp
Cl1 Cl 0.41066(3) 0.14104(2) 0.71659(3) 0.02102(11) Uani 1 1 d . .
Cl2 Cl 0.25928(4) 0.12617(2) 1.09567(3) 0.02114(11) Uani 1 1 d . .
O1 O 0.09947(10) 0.16627(6) 0.51105(9) 0.0159(2) Uani 1 1 d . .
O1W O -0.35502(12) 0.27174(8) 0.79593(10) 0.0219(2) Uani 1 1 d . .
N1 N 0.04480(12) 0.09335(7) 0.72678(10) 0.0124(2) Uani 1 1 d . .
N3 N 0.17725(12) 0.24413(8) 0.81158(11) 0.0142(2) Uani 1 1 d . .
N2 N 0.27793(12) -0.00255(8) 0.84529(11) 0.0144(2) Uani 1 1 d . .
C6 C 0.13100(15) -0.10426(10) 0.91114(13) 0.0170(3) Uani 1 1 d . .
H6 H 0.0434 -0.1220 0.9199 0.020 Uiso 1 1 calc R U
C1 C 0.05185(13) 0.08367(9) 0.50508(12) 0.0126(3) Uani 1 1 d . .
C4 C 0.04024(14) 0.04287(9) 0.83882(12) 0.0134(3) Uani 1 1 d . .
H4A H -0.0481 0.0147 0.8313 0.016 Uiso 1 1 calc R U
H4B H 0.0485 0.0815 0.9093 0.016 Uiso 1 1 calc R U
C3 C 0.03283(13) 0.03745(9) 0.39473(12) 0.0125(3) Uani 1 1 d . .
H3 H 0.0553 0.0630 0.3239 0.015 Uiso 1 1 calc R U
C10 C -0.03737(14) 0.17230(9) 0.72841(13) 0.0140(3) Uani 1 1 d . .
H10A H -0.1208 0.1591 0.7603 0.017 Uiso 1 1 calc R U
H10B H -0.0629 0.1937 0.6444 0.017 Uiso 1 1 calc R U
O2W O -0.30994(14) 0.03048(10) 0.70638(15) 0.0396(3) Uani 1 1 d . .
C2 C 0.01905(13) 0.04628(9) 0.61285(12) 0.0119(3) Uani 1 1 d . .
C5 C 0.15103(14) -0.02399(9) 0.86309(12) 0.0132(3) Uani 1 1 d . .
C9 C 0.38730(14) -0.05366(10) 0.87831(13) 0.0171(3) Uani 1 1 d . .
H9 H 0.4732 -0.0359 0.8644 0.020 Uiso 1 1 calc R U
C15 C 0.25824(15) 0.30427(10) 0.87488(14) 0.0181(3) Uani 1 1 d . .
H15 H 0.3523 0.3029 0.8760 0.022 Uiso 1 1 calc R U
C13 C 0.06074(16) 0.36648(10) 0.93635(14) 0.0189(3) Uani 1 1 d . .
H13 H 0.0202 0.4086 0.9787 0.023 Uiso 1 1 calc R U
C11 C 0.04099(14) 0.24087(9) 0.80769(12) 0.0131(3) Uani 1 1 d . .
C8 C 0.37271(16) -0.13187(10) 0.93240(14) 0.0198(3) Uani 1 1 d . .
H8 H 0.4485 -0.1664 0.9592 0.024 Uiso 1 1 calc R U
C7 C 0.24190(16) -0.15840(10) 0.94630(14) 0.0207(3) Uani 1 1 d . .
H7 H 0.2288 -0.2124 0.9791 0.025 Uiso 1 1 calc R U
C14 C 0.20141(16) 0.36769(10) 0.93785(14) 0.0196(3) Uani 1 1 d . .
H14 H 0.2558 0.4104 0.9804 0.023 Uiso 1 1 calc R U
C12 C -0.01937(15) 0.30271(9) 0.87189(13) 0.0157(3) Uani 1 1 d . .
H12 H -0.1133 0.3016 0.8719 0.019 Uiso 1 1 calc R U
H1N H 0.219(2) 0.2052(13) 0.7720(18) 0.024(5) Uiso 1 1 d . .
H2N H 0.2931(18) 0.0477(13) 0.8092(17) 0.018(4) Uiso 1 1 d . .
H1O H 0.114(2) 0.1804(16) 0.438(2) 0.042(6) Uiso 1 1 d . .
H1W H -0.406(2) 0.2376(13) 0.7663(18) 0.016(5) Uiso 1 1 d . .
H2W H -0.331(3) 0.2977(17) 0.737(2) 0.047(7) Uiso 1 1 d . .
H3W H -0.301(3) -0.0101(18) 0.764(3) 0.052(7) Uiso 1 1 d . .
H4W H -0.385(3) 0.0579(17) 0.723(2) 0.052(7) Uiso 1 1 d . .

loop_
_atom_site_aniso_label
_atom_site_aniso_U_11
_atom_site_aniso_U_22
_atom_site_aniso_U_33
_atom_site_aniso_U_23
_atom_site_aniso_U_13
_atom_site_aniso_U_12
Cl1 0.01725(18) 0.01930(19) 0.0283(2) 0.00218(13) 0.00899(14) 0.00078(13)
Cl2 0.01983(18) 0.0256(2) 0.01666(18) -0.00437(13) -0.00082(13) 0.00236(13)
O1 0.0209(5) 0.0122(5) 0.0141(5) -0.0013(4) 0.0016(4) -0.0040(4)
O1W 0.0248(6) 0.0227(6) 0.0187(5) -0.0007(5) 0.0052(4) -0.0048(5)
N1 0.0148(5) 0.0117(6) 0.0101(5) -0.0020(4) 0.0000(4) 0.0020(4)
N3 0.0141(5) 0.0134(6) 0.0151(5) -0.0013(5) 0.0023(4) 0.0013(5)
N2 0.0151(6) 0.0138(6) 0.0140(6) -0.0002(5) 0.0020(4) -0.0002(4)
C6 0.0170(7) 0.0199(7) 0.0142(6) 0.0000(5) 0.0034(5) -0.0010(6)
C1 0.0116(6) 0.0105(6) 0.0146(6) -0.0010(5) -0.0008(5) 0.0003(5)
C4 0.0139(6) 0.0154(7) 0.0110(6) -0.0020(5) 0.0021(5) 0.0017(5)
C3 0.0123(6) 0.0140(7) 0.0107(6) -0.0001(5) 0.0003(5) 0.0011(5)
C10 0.0138(6) 0.0128(7) 0.0145(6) -0.0036(5) -0.0008(5) 0.0021(5)
O2W 0.0299(7) 0.0392(8) 0.0541(9) 0.0181(7) 0.0201(6) 0.0127(6)
C2 0.0106(6) 0.0132(6) 0.0109(6) -0.0021(5) -0.0008(5) 0.0024(5)
C5 0.0139(6) 0.0172(7) 0.0079(6) -0.0030(5) -0.0002(5) 0.0012(5)
C9 0.0142(6) 0.0196(7) 0.0171(7) -0.0036(5) 0.0016(5) 0.0007(5)
C15 0.0150(7) 0.0172(7) 0.0206(7) -0.0009(6) -0.0016(5) -0.0026(5)
C13 0.0226(7) 0.0173(7) 0.0165(7) -0.0039(5) 0.0026(6) 0.0018(6)
C11 0.0144(6) 0.0132(6) 0.0109(6) 0.0011(5) -0.0002(5) 0.0004(5)
C8 0.0196(7) 0.0204(8) 0.0181(7) 0.0010(6) -0.0004(6) 0.0064(6)
C7 0.0248(8) 0.0187(7) 0.0188(7) 0.0045(6) 0.0041(6) 0.0021(6)
C14 0.0218(7) 0.0165(7) 0.0184(7) -0.0036(5) -0.0025(6) -0.0035(6)
C12 0.0165(6) 0.0164(7) 0.0144(6) -0.0018(5) 0.0029(5) 0.0008(5)

loop_
_atom_type_symbol
_atom_type_description
_atom_type_scat_dispersion_real
_atom_type_scat_dispersion_imag
_atom_type_scat_source
C C 0.0181 0.0091 'International Tables Vol C Tables 4.2.6.8 and 6.1.1.4'
H H 0.0000 0.0000 'International Tables Vol C Tables 4.2.6.8 and 6.1.1.4'
N N 0.0311 0.0180 'International Tables Vol C Tables 4.2.6.8 and 6.1.1.4'
O O 0.0492 0.0322 'International Tables Vol C Tables 4.2.6.8 and 6.1.1.4'
Cl Cl 0.3639 0.7018 'International Tables Vol C Tables 4.2.6.8 and 6.1.1.4'

loop_
_geom_angle_atom_site_label_1
_geom_angle_atom_site_label_2
_geom_angle_atom_site_label_3
_geom_angle
_geom_angle_site_symmetry_1
_geom_angle_site_symmetry_3
C1 O1 H1O 107.7(16) . .
H1W O1W H2W 105(2) . .
C2 N1 C4 115.41(11) . .
C2 N1 C10 114.63(10) . .
C4 N1 C10 110.10(11) . .
C11 N3 C15 123.52(13) . .
C11 N3 H1N 120.7(13) . .
C15 N3 H1N 115.8(13) . .
C9 N2 C5 123.05(13) . .
C9 N2 H2N 116.5(12) . .
C5 N2 H2N 120.4(12) . .
C5 C6 C7 119.83(14) . .
C5 C6 H6 120.1 . .
C7 C6 H6 120.1 . .
O1 C1 C3 121.60(13) . .
O1 C1 C2 118.46(12) . .
C3 C1 C2 119.93(13) . .
N1 C4 C5 113.39(11) . .
N1 C4 H4A 108.9 . .
C5 C4 H4A 108.9 . .
N1 C4 H4B 108.9 . .
C5 C4 H4B 108.9 . .
H4A C4 H4B 107.7 . .
C1 C3 C2 121.95(13) . 3_556
C1 C3 H3 119.0 . .
C2 C3 H3 119.0 3_556 .
N1 C10 C11 111.30(11) . .
N1 C10 H10A 109.4 . .
C11 C10 H10A 109.4 . .
N1 C10 H10B 109.4 . .
C11 C10 H10B 109.4 . .
H10A C10 H10B 108.0 . .
H3W O2W H4W 100(2) . .
C3 C2 C1 118.12(12) 3_556 .
C3 C2 N1 122.65(12) 3_556 .
C1 C2 N1 119.19(12) . .
N2 C5 C6 118.37(13) . .
N2 C5 C4 118.37(13) . .
C6 C5 C4 123.09(13) . .
N2 C9 C8 120.22(14) . .
N2 C9 H9 119.9 . .
C8 C9 H9 119.9 . .
N3 C15 C14 119.81(13) . .
N3 C15 H15 120.1 . .
C14 C15 H15 120.1 . .
C12 C13 C14 120.22(14) . .
C12 C13 H13 119.9 . .
C14 C13 H13 119.9 . .
N3 C11 C12 118.24(13) . .
N3 C11 C10 117.67(12) . .
C12 C11 C10 124.02(12) . .
C9 C8 C7 118.45(14) . .
C9 C8 H8 120.8 . .
C7 C8 H8 120.8 . .
C6 C7 C8 119.90(14) . .
C6 C7 H7 120.0 . .
C8 C7 H7 120.0 . .
C15 C14 C13 118.43(14) . .
C15 C14 H14 120.8 . .
C13 C14 H14 120.8 . .
C11 C12 C13 119.74(13) . .
C11 C12 H12 120.1 . .
C13 C12 H12 120.1 . .

loop_
_geom_bond_atom_site_label_1
_geom_bond_atom_site_label_2
_geom_bond_distance
_geom_bond_site_symmetry_2
O1 C1 1.3665(17) .
O1 H1O 0.86(3) .
O1W H1W 0.76(2) .
O1W H2W 0.83(3) .
N1 C2 1.4312(17) .
N1 C4 1.4621(17) .
N1 C10 1.4750(17) .
N3 C11 1.3441(18) .
N3 C15 1.3470(19) .
N3 H1N 0.89(2) .
N2 C9 1.3441(19) .
N2 C5 1.3450(18) .
N2 H2N 0.90(2) .
C6 C5 1.381(2) .
C6 C7 1.387(2) .
C6 H6 0.9300 .
C1 C3 1.3905(19) .
C1 C2 1.3995(19) .
C4 C5 1.5032(18) .
C4 H4A 0.9700 .
C4 H4B 0.9700 .
C3 C2 1.3974(19) 3_556
C3 H3 0.9300 .
C10 C11 1.5065(18) .
C10 H10A 0.9700 .
C10 H10B 0.9700 .
O2W H3W 0.89(3) .
O2W H4W 0.90(3) .
C2 C3 1.3973(19) 3_556
C9 C8 1.371(2) .
C9 H9 0.9300 .
C15 C14 1.375(2) .
C15 H15 0.9300 .
C13 C12 1.388(2) .
C13 C14 1.391(2) .
C13 H13 0.9300 .
C11 C12 1.383(2) .
C8 C7 1.392(2) .
C8 H8 0.9300 .
C7 H7 0.9300 .
C14 H14 0.9300 .
C12 H12 0.9300 .

loop_
_geom_torsion_atom_site_label_1
_geom_torsion_atom_site_label_2
_geom_torsion_atom_site_label_3
_geom_torsion_atom_site_label_4
_geom_torsion
_geom_torsion_site_symmetry_4
C2 N1 C4 C5 65.01(15) .
C10 N1 C4 C5 -163.29(11) .
O1 C1 C3 C2 -178.37(12) 3_556
C2 C1 C3 C2 0.2(2) 3_556
C2 N1 C10 C11 -147.30(12) .
C4 N1 C10 C11 80.59(14) .
O1 C1 C2 C3 178.42(11) 3_556
C3 C1 C2 C3 -0.2(2) 3_556
O1 C1 C2 N1 -4.08(18) .
C3 C1 C2 N1 177.32(12) .
C4 N1 C2 C3 12.02(18) 3_556
C10 N1 C2 C3 -117.51(14) 3_556
C4 N1 C2 C1 -165.37(12) .
C10 N1 C2 C1 65.11(16) .
C9 N2 C5 C6 -3.7(2) .
C9 N2 C5 C4 171.72(12) .
C7 C6 C5 N2 3.7(2) .
C7 C6 C5 C4 -171.54(13) .
N1 C4 C5 N2 41.85(16) .
N1 C4 C5 C6 -142.91(13) .
C5 N2 C9 C8 0.3(2) .
C11 N3 C15 C14 -1.4(2) .
C15 N3 C11 C12 0.2(2) .
C15 N3 C11 C10 177.32(13) .
N1 C10 C11 N3 33.26(17) .
N1 C10 C11 C12 -149.77(13) .
N2 C9 C8 C7 3.1(2) .
C5 C6 C7 C8 -0.4(2) .
C9 C8 C7 C6 -3.0(2) .
N3 C15 C14 C13 1.4(2) .
C12 C13 C14 C15 -0.4(2) .
N3 C11 C12 C13 0.9(2) .
C10 C11 C12 C13 -176.02(13) .
C14 C13 C12 C11 -0.8(2) .
